data_7209045
loop_
_publ_author_name
'Bezzu, C. Grazia'
'Kariuki, Benson M.'
'Helliwell, Madeleine'
'Tuna, Floriana'
'Warren, John E.'
'Allan, David R.'
'McKeown, Neil B.'

_publ_section_title
;
 In-situ coordination chemistry within cobalt-containing phthalocyanine
 nanoporous crystals
;
_journal_issue 8
_journal_name_full CrystEngComm
_journal_page_first 1545
_journal_paper_doi 10.1039/c2ce26463c
_journal_volume 15
_journal_year 2013
_chemical_formula_sum 'C130.5 H154.25 Cl5.02 Co N8 O11.25'
_chemical_formula_weight 2251.88
_chemical_name_systematic
;
?
;
_space_group_IT_number 222
_symmetry_cell_setting cubic
_symmetry_space_group_name_Hall '-P 4a 2bc 3'
_symmetry_space_group_name_H-M 'P n -3 n :2'
_atom_sites_solution_hydrogens geom
_atom_sites_solution_primary direct
_atom_sites_solution_secondary difmap
_audit_creation_method SHELXL-97
_cell_angle_alpha 90.00
_cell_angle_beta 90.00
_cell_angle_gamma 90.00
_cell_formula_units_Z 12
_cell_length_a 37.365(4)
_cell_length_b 37.365(4)
_cell_length_c 37.365(4)
_cell_measurement_reflns_used 54797
_cell_measurement_temperature 100(2)
_cell_measurement_theta_max 21.3
_cell_measurement_theta_min 1.3
_cell_volume 52167(10)
_computing_cell_refinement 'Bruker XSCANS'
_computing_data_collection 'Bruker XSCANS'
_computing_data_reduction 'Bruker SHELXTL'
_computing_molecular_graphics 'Bruker SHELXTL'
_computing_publication_material 'Bruker SHELXTL'
_computing_structure_refinement 'SHELXL-97 (Sheldrick, 1997)'
_computing_structure_solution 'SHELXS-97 (Sheldrick, 1990)'
_diffrn_ambient_temperature 100(2)
_diffrn_detector_area_resol_mean 28.5714
_diffrn_measured_fraction_theta_full 0.995
_diffrn_measured_fraction_theta_max 0.995
_diffrn_measurement_device_type 'CCD area detector'
_diffrn_measurement_method dtprofit.ref
_diffrn_radiation_monochromator graphite
_diffrn_radiation_source synchrotron
_diffrn_radiation_type synchrotron
_diffrn_radiation_wavelength 0.68890
_diffrn_reflns_av_R_equivalents 0.0000
_diffrn_reflns_av_sigmaI/netI 0.0281
_diffrn_reflns_limit_h_max 22
_diffrn_reflns_limit_h_min 0
_diffrn_reflns_limit_k_max 27
_diffrn_reflns_limit_k_min 0
_diffrn_reflns_limit_l_max 39
_diffrn_reflns_limit_l_min 2
_diffrn_reflns_number 5324
_diffrn_reflns_theta_full 21.27
_diffrn_reflns_theta_max 21.27
_diffrn_reflns_theta_min 1.06
_exptl_absorpt_coefficient_mu 0.219
_exptl_absorpt_correction_T_max 0.9902
_exptl_absorpt_correction_T_min 0.9902
_exptl_absorpt_correction_type multi-scan
_exptl_absorpt_process_details 'Jacobson, R. (1998) Private communication'
_exptl_crystal_colour Colorless
_exptl_crystal_density_diffrn 0.860
_exptl_crystal_density_method 'not measured'
_exptl_crystal_description Prism
_exptl_crystal_F_000 14348
_exptl_crystal_size_max 0.05
_exptl_crystal_size_mid 0.05
_exptl_crystal_size_min 0.05
_refine_diff_density_max 0.822
_refine_diff_density_min -0.327
_refine_diff_density_rms 0.089
_refine_ls_extinction_method none
_refine_ls_goodness_of_fit_ref 1.647
_refine_ls_hydrogen_treatment constr
_refine_ls_matrix_type full
_refine_ls_number_parameters 315
_refine_ls_number_reflns 5324
_refine_ls_number_restraints 309
_refine_ls_restrained_S_all 1.684
_refine_ls_R_factor_all 0.1491
_refine_ls_R_factor_gt 0.1318
_refine_ls_shift/su_max 0.004
_refine_ls_shift/su_mean 0.000
_refine_ls_structure_factor_coef Fsqd
_refine_ls_weighting_details 'calc w=1/[\s^2^(Fo^2^)+(0.2000P)^2^+0.0000P] where P=(Fo^2^+2Fc^2^)/3'
_refine_ls_weighting_scheme calc
_refine_ls_wR_factor_gt 0.3742
_refine_ls_wR_factor_ref 0.3949
_reflns_number_gt 4044
_reflns_number_total 5324
_reflns_threshold_expression >2sigma(I)
_cod_data_source_file c2ce26463c.txt
_cod_data_source_block PNC[cCl0.67-Co3+-vCl0.68]
_cod_depositor_comments
;
The following automatic conversions were performed:

'_symmetry_cell_setting' value 'Cubic' changed to 'cubic' according
to /home/saulius/struct/CIF-dictionaries/cif_core.dic dictionary
named 'cif_core.dic' version 2.4.2 from
2011-04-26.

'_exptl_absorpt_correction_type' value 'Multi-scan'
changed to 'multi-scan' according to
/home/saulius/struct/CIF-dictionaries/cif_core.dic dictionary named
'cif_core.dic' version 2.4.2 from
2011-04-26.

'_refine_ls_hydrogen_treatment' value 'CONSTR' changed
to 'constr' according to
/home/saulius/struct/CIF-dictionaries/cif_core.dic dictionary named
'cif_core.dic' version 2.4.2 from 2011-04-26.

Automatic conversion script
Id: cif_fix_values 1891 2012-01-12 08:04:46Z andrius 
;
_cod_original_cell_volume 52166(10)
_cod_original_sg_symbol_H-M Pn-3n
_cod_original_formula_sum 'C130.50 H154.25 Cl3.75 Cl1.27 Co N8 O11.25'
_cod_database_code 7209045

loop_
_symmetry_equiv_pos_as_xyz
'x, y, z'
'-x+1/2, -y+1/2, z'
'-x+1/2, y, -z+1/2'
'x, -y+1/2, -z+1/2'
'z, x, y'
'z, -x+1/2, -y+1/2'
'-z+1/2, -x+1/2, y'
'-z+1/2, x, -y+1/2'
'y, z, x'
'-y+1/2, z, -x+1/2'
'y, -z+1/2, -x+1/2'
'-y+1/2, -z+1/2, x'
'y, x, -z+1/2'
'-y+1/2, -x+1/2, -z+1/2'
'y, -x+1/2, z'
'-y+1/2, x, z'
'x, z, -y+1/2'
'-x+1/2, z, y'
'-x+1/2, -z+1/2, -y+1/2'
'x, -z+1/2, y'
'z, y, -x+1/2'
'z, -y+1/2, x'
'-z+1/2, y, x'
'-z+1/2, -y+1/2, -x+1/2'
'-x, -y, -z'
'x-1/2, y-1/2, -z'
'x-1/2, -y, z-1/2'
'-x, y-1/2, z-1/2'
'-z, -x, -y'
'-z, x-1/2, y-1/2'
'z-1/2, x-1/2, -y'
'z-1/2, -x, y-1/2'
'-y, -z, -x'
'y-1/2, -z, x-1/2'
'-y, z-1/2, x-1/2'
'y-1/2, z-1/2, -x'
'-y, -x, z-1/2'
'y-1/2, x-1/2, z-1/2'
'-y, x-1/2, -z'
'y-1/2, -x, -z'
'-x, -z, y-1/2'
'x-1/2, -z, -y'
'x-1/2, z-1/2, y-1/2'
'-x, z-1/2, -y'
'-z, -y, x-1/2'
'-z, y-1/2, -x'
'z-1/2, -y, -x'
'z-1/2, y-1/2, x-1/2'

loop_
_atom_site_label
_atom_site_type_symbol
_atom_site_fract_x
_atom_site_fract_y
_atom_site_fract_z
_atom_site_U_iso_or_equiv
_atom_site_adp_type
_atom_site_occupancy
_atom_site_symmetry_multiplicity
_atom_site_calc_flag
_atom_site_refinement_flags
_atom_site_disorder_assembly
_atom_site_disorder_group
Co1 Co 0.7500 0.7500 0.08334(4) 0.0657(6) Uani 1 4 d SU . .
O1 O 0.88894(10) 0.59508(10) 0.11041(11) 0.0844(12) Uani 1 1 d U A .
O2 O 0.83125(9) 0.55948(9) 0.11081(12) 0.0922(13) Uani 1 1 d U . .
N1 N 0.77829(10) 0.70692(10) 0.08398(12) 0.0699(12) Uani 1 1 d U A .
N2 N 0.73141(11) 0.66202(11) 0.08657(13) 0.0750(12) Uani 1 1 d U A .
C1 C 0.82551(13) 0.66757(13) 0.08996(15) 0.0719(14) Uani 1 1 d U . .
C2 C 0.85897(14) 0.65100(14) 0.09654(16) 0.0753(15) Uani 1 1 d U A .
H2 H 0.8806 0.6644 0.0969 0.090 Uiso 1 1 calc R . .
C3 C 0.85894(13) 0.61506(14) 0.10232(15) 0.0759(15) Uani 1 1 d U . .
C4 C 0.82716(14) 0.59497(14) 0.10239(17) 0.0832(16) Uani 1 1 d U A .
C5 C 0.79444(15) 0.61074(13) 0.09497(17) 0.0823(16) Uani 1 1 d U . .
H5 H 0.7730 0.5971 0.0939 0.099 Uiso 1 1 calc R A .
C6 C 0.79461(13) 0.64765(13) 0.08915(14) 0.0724(14) Uani 1 1 d U A .
C7 C 0.76528(15) 0.67247(13) 0.08589(15) 0.0719(14) Uani 1 1 d U . .
C8 C 0.70471(13) 0.68524(13) 0.08645(14) 0.0693(14) Uani 1 1 d U . .
C9 C 0.92212(14) 0.61243(16) 0.11380(19) 0.0881(16) Uani 1 1 d U . .
C10 C 0.93107(16) 0.62694(16) 0.1471(2) 0.0965(17) Uani 1 1 d U A .
C11 C 0.9652(2) 0.6413(2) 0.1502(3) 0.130(3) Uani 1 1 d U . .
H11 H 0.9725 0.6514 0.1724 0.156 Uiso 1 1 calc R A .
C12 C 0.9877(2) 0.6411(3) 0.1229(4) 0.152(3) Uani 1 1 d U A .
H12 H 1.0108 0.6513 0.1257 0.182 Uiso 1 1 calc R . .
C13 C 0.9782(2) 0.6261(3) 0.0895(3) 0.147(3) Uani 1 1 d U . .
H13 H 0.9948 0.6264 0.0702 0.177 Uiso 1 1 calc R A .
C14 C 0.94460(18) 0.6108(2) 0.0848(2) 0.112(2) Uani 1 1 d U A .
C15 C 0.9042(2) 0.62540(18) 0.17782(19) 0.1061(19) Uani 1 1 d U . .
H15 H 0.8800 0.6313 0.1680 0.127 Uiso 1 1 calc R A .
C16 C 0.9025(2) 0.58830(19) 0.1935(2) 0.111(2) Uani 1 1 d U A .
H16A H 0.8957 0.5712 0.1748 0.166 Uiso 1 1 calc R . .
H16B H 0.8846 0.5877 0.2127 0.166 Uiso 1 1 calc R . .
H16C H 0.9260 0.5818 0.2032 0.166 Uiso 1 1 calc R . .
C17 C 0.9128(3) 0.6527(2) 0.2081(2) 0.146(3) Uani 1 1 d U A .
H17A H 0.9302 0.6422 0.2246 0.219 Uiso 1 1 calc R . .
H17B H 0.8908 0.6586 0.2211 0.219 Uiso 1 1 calc R . .
H17C H 0.9228 0.6746 0.1975 0.219 Uiso 1 1 calc R . .
C18 C 0.9332(3) 0.5938(2) 0.0499(2) 0.135(2) Uani 1 1 d U . .
H18 H 0.9068 0.5977 0.0471 0.162 Uiso 1 1 calc R A .
C19 C 0.9513(4) 0.6083(4) 0.0171(3) 0.228(6) Uani 1 1 d U A .
H19A H 0.9511 0.5901 -0.0018 0.343 Uiso 1 1 calc R . .
H19B H 0.9761 0.6147 0.0229 0.343 Uiso 1 1 calc R . .
H19C H 0.9385 0.6297 0.0088 0.343 Uiso 1 1 calc R . .
C20 C 0.9394(3) 0.5550(3) 0.0529(4) 0.179(4) Uani 1 1 d U A .
H20A H 0.9167 0.5430 0.0585 0.269 Uiso 1 1 calc R . .
H20B H 0.9566 0.5504 0.0721 0.269 Uiso 1 1 calc R . .
H20C H 0.9488 0.5459 0.0303 0.269 Uiso 1 1 calc R . .
C21A C 0.7987(3) 0.5371(3) 0.1102(3) 0.062(4) Uiso 0.412(12) 1 d PGU A 1
C22A C 0.7873(3) 0.5164(3) 0.0815(2) 0.107(5) Uiso 0.412(12) 1 d PGDU A 1
C23A C 0.7564(3) 0.4959(3) 0.0844(3) 0.088(5) Uiso 0.412(12) 1 d PGU A 1
H23A H 0.7487 0.4817 0.0648 0.105 Uiso 0.412(12) 1 calc PR A 1
C24A C 0.7368(2) 0.4962(3) 0.1161(3) 0.091(5) Uiso 0.412(12) 1 d PGU A 1
H24A H 0.7157 0.4822 0.1181 0.109 Uiso 0.412(12) 1 calc PR A 1
C25A C 0.7482(3) 0.5169(3) 0.1448(3) 0.087(4) Uiso 0.412(12) 1 d PGU A 1
H25A H 0.7348 0.5171 0.1664 0.104 Uiso 0.412(12) 1 calc PR A 1
C26A C 0.7791(3) 0.5374(3) 0.1419(2) 0.087(5) Uiso 0.412(12) 1 d PGDU A 1
C21B C 0.8032(2) 0.5406(3) 0.1067(2) 0.106(5) Uiso 0.588(12) 1 d PGU A 2
C22B C 0.8000(2) 0.5223(3) 0.0745(2) 0.091(3) Uiso 0.588(12) 1 d PGDU A 2
C23B C 0.7700(3) 0.5012(2) 0.0680(2) 0.120(4) Uiso 0.588(12) 1 d PGU A 2
H23B H 0.7679 0.4886 0.0459 0.144 Uiso 0.588(12) 1 calc PR A 2
C24B C 0.7433(2) 0.4983(3) 0.0937(3) 0.127(5) Uiso 0.588(12) 1 d PGU A 2
H24B H 0.7228 0.4839 0.0892 0.152 Uiso 0.588(12) 1 calc PR A 2
C25B C 0.7465(2) 0.5167(3) 0.1259(3) 0.115(4) Uiso 0.588(12) 1 d PGU A 2
H25B H 0.7282 0.5147 0.1435 0.138 Uiso 0.588(12) 1 calc PR A 2
C26B C 0.7764(2) 0.5378(3) 0.1324(2) 0.101(4) Uiso 0.588(12) 1 d PGDU A 2
C27A C 0.8112(4) 0.5184(5) 0.0495(3) 0.094(5) Uiso 0.412(12) 1 d PDU A 1
H27A H 0.8168 0.5445 0.0499 0.113 Uiso 0.412(12) 1 calc PR A 1
C28A C 0.8487(5) 0.5037(9) 0.0539(9) 0.175(12) Uiso 0.412(12) 1 d PDU A 1
H28D H 0.8587 0.4980 0.0303 0.262 Uiso 0.412(12) 1 calc PR A 1
H28E H 0.8480 0.4820 0.0685 0.262 Uiso 0.412(12) 1 calc PR A 1
H28F H 0.8638 0.5217 0.0656 0.262 Uiso 0.412(12) 1 calc PR A 1
C29A C 0.8011(8) 0.5145(9) 0.0106(5) 0.185(11) Uiso 0.412(12) 1 d PDU A 1
H29A H 0.7915 0.5372 0.0018 0.277 Uiso 0.412(12) 1 calc PR A 1
H29B H 0.7830 0.4957 0.0081 0.277 Uiso 0.412(12) 1 calc PR A 1
H29C H 0.8224 0.5080 -0.0034 0.277 Uiso 0.412(12) 1 calc PR A 1
C27B C 0.8281(4) 0.5258(3) 0.0461(3) 0.114(4) Uiso 0.588(12) 1 d PDU A 2
H27B H 0.8464 0.5409 0.0585 0.137 Uiso 0.588(12) 1 calc PR A 2
C28B C 0.8480(4) 0.4915(4) 0.0415(5) 0.127(5) Uiso 0.588(12) 1 d PDU A 2
H28A H 0.8723 0.4966 0.0332 0.190 Uiso 0.588(12) 1 calc PR A 2
H28B H 0.8356 0.4766 0.0239 0.190 Uiso 0.588(12) 1 calc PR A 2
H28C H 0.8490 0.4789 0.0645 0.190 Uiso 0.588(12) 1 calc PR A 2
C29B C 0.8191(6) 0.5485(6) 0.0149(5) 0.195(9) Uiso 0.588(12) 1 d PDU A 2
H29D H 0.8067 0.5701 0.0231 0.292 Uiso 0.588(12) 1 calc PR A 2
H29E H 0.8035 0.5352 -0.0014 0.292 Uiso 0.588(12) 1 calc PR A 2
H29F H 0.8411 0.5553 0.0023 0.292 Uiso 0.588(12) 1 calc PR A 2
C30 C 0.7837(2) 0.55962(19) 0.16990(19) 0.140(3) Uani 1 1 d DU . .
H30 H 0.7997 0.5804 0.1646 0.168 Uiso 1 1 calc R A 1
C31 C 0.7961(3) 0.5375(3) 0.2008(3) 0.166(4) Uani 1 1 d U A .
H31A H 0.7773 0.5204 0.2074 0.249 Uiso 1 1 calc R . .
H31B H 0.8012 0.5532 0.2213 0.249 Uiso 1 1 calc R . .
H31C H 0.8178 0.5245 0.1942 0.249 Uiso 1 1 calc R . .
C32A C 0.7452(4) 0.5704(7) 0.1792(6) 0.163(9) Uiso 0.53(2) 1 d PDU A 1
H32A H 0.7293 0.5498 0.1756 0.245 Uiso 0.53(2) 1 calc PR A 1
H32B H 0.7377 0.5902 0.1638 0.245 Uiso 0.53(2) 1 calc PR A 1
H32C H 0.7441 0.5779 0.2043 0.245 Uiso 0.53(2) 1 calc PR A 1
C32B C 0.7642(5) 0.5926(4) 0.1833(4) 0.108(7) Uiso 0.47(2) 1 d PDU A 2
H32D H 0.7749 0.6005 0.2059 0.163 Uiso 0.47(2) 1 calc PR A 2
H32E H 0.7389 0.5868 0.1872 0.163 Uiso 0.47(2) 1 calc PR A 2
H32F H 0.7661 0.6117 0.1655 0.163 Uiso 0.47(2) 1 calc PR A 2
Cl1 Cl 0.7500 0.7500 0.14219(11) 0.0699(17) Uani 0.669(12) 4 d SPU . .
Cl2 Cl 0.7500 0.7500 0.02721(15) 0.099(2) Uani 0.681(14) 4 d SPU . .
O1S O 0.7137(7) 0.5898(7) 0.0343(7) 0.152(8) Uiso 0.25 1 d P . .
O2S O 0.8164(6) 0.6842(6) 0.1851(7) 0.146(8) Uiso 0.25 1 d P . .

loop_
_atom_site_aniso_label
_atom_site_aniso_U_11
_atom_site_aniso_U_22
_atom_site_aniso_U_33
_atom_site_aniso_U_23
_atom_site_aniso_U_13
_atom_site_aniso_U_12
Co1 0.0545(7) 0.0545(7) 0.0881(11) 0.000 0.000 0.000
O1 0.064(2) 0.074(2) 0.115(3) 0.003(2) -0.0094(19) 0.0109(17)
O2 0.061(2) 0.064(2) 0.152(4) 0.014(2) -0.011(2) -0.0009(16)
N1 0.054(2) 0.058(2) 0.097(3) -0.006(2) -0.001(2) 0.0019(18)
N2 0.060(2) 0.057(2) 0.108(3) 0.002(2) -0.003(2) 0.003(2)
C1 0.063(3) 0.063(3) 0.090(4) 0.002(3) -0.012(3) 0.003(2)
C2 0.055(3) 0.068(3) 0.102(4) 0.005(3) -0.006(3) 0.000(2)
C3 0.059(3) 0.068(3) 0.101(4) -0.003(3) -0.011(3) 0.010(2)
C4 0.064(3) 0.059(3) 0.127(5) -0.003(3) -0.013(3) 0.013(2)
C5 0.066(3) 0.059(3) 0.122(4) 0.002(3) -0.008(3) 0.002(2)
C6 0.060(3) 0.062(3) 0.096(4) 0.000(3) -0.007(3) 0.004(2)
C7 0.065(3) 0.057(3) 0.094(4) 0.000(2) -0.011(3) -0.004(2)
C8 0.060(3) 0.057(3) 0.091(4) -0.001(2) -0.005(3) -0.004(2)
C9 0.060(3) 0.081(4) 0.123(4) 0.028(3) -0.008(3) 0.007(3)
C10 0.077(3) 0.085(4) 0.128(4) 0.031(3) -0.036(3) -0.005(3)
C11 0.088(4) 0.122(5) 0.180(7) 0.064(5) -0.057(4) -0.023(4)
C12 0.075(5) 0.159(8) 0.221(9) 0.096(7) -0.043(5) -0.019(5)
C13 0.072(4) 0.182(8) 0.188(7) 0.090(6) 0.005(4) 0.015(4)
C14 0.075(4) 0.131(5) 0.130(5) 0.042(4) 0.006(3) 0.025(3)
C15 0.108(4) 0.096(4) 0.115(4) 0.009(3) -0.032(4) -0.006(4)
C16 0.123(5) 0.099(4) 0.111(5) 0.011(4) 0.006(4) -0.002(4)
C17 0.200(9) 0.101(5) 0.137(6) -0.009(4) -0.053(6) 0.021(5)
C18 0.139(6) 0.138(6) 0.128(5) 0.021(4) 0.035(5) 0.032(5)
C19 0.288(16) 0.245(13) 0.153(8) 0.034(8) 0.045(10) -0.063(12)
C20 0.185(10) 0.129(6) 0.225(12) 0.012(6) -0.037(8) 0.032(7)
C30 0.129(6) 0.124(6) 0.167(7) 0.048(5) 0.056(5) 0.055(5)
C31 0.154(8) 0.138(7) 0.205(9) 0.044(7) -0.008(7) 0.028(6)
Cl1 0.063(2) 0.063(2) 0.085(3) 0.000 0.000 0.000
Cl2 0.090(3) 0.090(3) 0.116(4) 0.000 0.000 0.000

loop_
_atom_type_symbol
_atom_type_description
_atom_type_scat_dispersion_real
_atom_type_scat_dispersion_imag
_atom_type_scat_source
C C 0.0033 0.0016 'International Tables Vol C Tables 4.2.6.8 and 6.1.1.4'
H H 0.0000 0.0000 'International Tables Vol C Tables 4.2.6.8 and 6.1.1.4'
N N 0.0061 0.0033 'International Tables Vol C Tables 4.2.6.8 and 6.1.1.4'
O O 0.0106 0.0060 'International Tables Vol C Tables 4.2.6.8 and 6.1.1.4'
Cl Cl 0.1484 0.1585 'International Tables Vol C Tables 4.2.6.8 and 6.1.1.4'
Co Co 0.3494 0.9721 'International Tables Vol C Tables 4.2.6.8 and 6.1.1.4'
Cl Cl 0.1484 0.1585 'International Tables Vol C Tables 4.2.6.8 and 6.1.1.4'

loop_
_geom_angle_atom_site_label_1
_geom_angle_atom_site_label_2
_geom_angle_atom_site_label_3
_geom_angle
_geom_angle_site_symmetry_1
_geom_angle_site_symmetry_3
N1 Co1 N1 178.6(3) 16_655 15_565
N1 Co1 N1 89.991(4) 16_655 .
N1 Co1 N1 89.991(4) 15_565 .
N1 Co1 N1 89.991(4) 16_655 2_665
N1 Co1 N1 89.991(4) 15_565 2_665
N1 Co1 N1 178.6(3) . 2_665
N1 Co1 Cl2 90.70(14) 16_655 .
N1 Co1 Cl2 90.70(14) 15_565 .
N1 Co1 Cl2 90.70(14) . .
N1 Co1 Cl2 90.70(14) 2_665 .
N1 Co1 Cl1 89.30(14) 16_655 .
N1 Co1 Cl1 89.30(14) 15_565 .
N1 Co1 Cl1 89.30(14) . .
N1 Co1 Cl1 89.30(14) 2_665 .
Cl2 Co1 Cl1 180.000(1) . .
C3 O1 C9 119.1(4) . .
C21B O2 C4 114.7(6) . .
C21B O2 C21A 6.1(7) . .
C4 O2 C21A 116.9(6) . .
C8 N1 C7 107.0(4) 16_655 .
C8 N1 Co1 126.7(3) 16_655 .
C7 N1 Co1 126.0(3) . .
C8 N2 C7 121.8(4) . .
C6 C1 C2 120.6(5) . .
C6 C1 C8 106.5(4) . 16_655
C2 C1 C8 132.7(5) . 16_655
C3 C2 C1 117.3(5) . .
C3 C2 H2 121.4 . .
C1 C2 H2 121.4 . .
C2 C3 O1 124.6(5) . .
C2 C3 C4 121.9(5) . .
O1 C3 C4 113.4(5) . .
O2 C4 C5 123.7(5) . .
O2 C4 C3 115.0(4) . .
C5 C4 C3 121.2(5) . .
C4 C5 C6 116.6(5) . .
C4 C5 H5 121.7 . .
C6 C5 H5 121.7 . .
C1 C6 C5 122.4(5) . .
C1 C6 C7 107.0(4) . .
C5 C6 C7 130.2(5) . .
N2 C7 N1 127.8(5) . .
N2 C7 C6 122.4(4) . .
N1 C7 C6 109.7(4) . .
N2 C8 N1 127.5(4) . 15_565
N2 C8 C1 122.7(4) . 15_565
N1 C8 C1 109.8(4) 15_565 15_565
C14 C9 C10 124.9(6) . .
C14 C9 O1 116.7(6) . .
C10 C9 O1 118.1(6) . .
C11 C10 C9 116.4(7) . .
C11 C10 C15 123.7(7) . .
C9 C10 C15 119.8(5) . .
C12 C11 C10 121.1(9) . .
C12 C11 H11 119.5 . .
C10 C11 H11 119.5 . .
C11 C12 C13 121.6(9) . .
C11 C12 H12 119.2 . .
C13 C12 H12 119.2 . .
C14 C13 C12 120.0(9) . .
C14 C13 H13 120.0 . .
C12 C13 H13 120.0 . .
C9 C14 C13 115.9(9) . .
C9 C14 C18 121.7(7) . .
C13 C14 C18 122.3(8) . .
C16 C15 C10 110.8(6) . .
C16 C15 C17 109.3(6) . .
C10 C15 C17 112.6(7) . .
C16 C15 H15 108.0 . .
C10 C15 H15 108.0 . .
C17 C15 H15 108.0 . .
C15 C16 H16A 109.5 . .
C15 C16 H16B 109.5 . .
H16A C16 H16B 109.5 . .
C15 C16 H16C 109.5 . .
H16A C16 H16C 109.5 . .
H16B C16 H16C 109.5 . .
C15 C17 H17A 109.5 . .
C15 C17 H17B 109.5 . .
H17A C17 H17B 109.5 . .
C15 C17 H17C 109.5 . .
H17A C17 H17C 109.5 . .
H17B C17 H17C 109.5 . .
C20 C18 C19 110.3(10) . .
C20 C18 C14 107.7(8) . .
C19 C18 C14 115.2(9) . .
C20 C18 H18 107.8 . .
C19 C18 H18 107.8 . .
C14 C18 H18 107.8 . .
C18 C19 H19A 109.5 . .
C18 C19 H19B 109.5 . .
H19A C19 H19B 109.5 . .
C18 C19 H19C 109.5 . .
H19A C19 H19C 109.5 . .
H19B C19 H19C 109.5 . .
C18 C20 H20A 109.5 . .
C18 C20 H20B 109.5 . .
H20A C20 H20B 109.5 . .
C18 C20 H20C 109.5 . .
H20A C20 H20C 109.5 . .
H20B C20 H20C 109.5 . .
C22A C21A C26A 120.0 . .
C22A C21A O2 125.3(6) . .
C26A C21A O2 114.7(6) . .
C21A C22A C23A 120.0 . .
C21A C22A C27A 114.1(9) . .
C23A C22A C27A 125.9(9) . .
C24A C23A C22A 120.0 . .
C24A C23A H23A 120.0 . .
C22A C23A H23A 120.0 . .
C23A C24A C25A 120.0 . .
C23A C24A H24A 120.0 . .
C25A C24A H24A 120.0 . .
C26A C25A C24A 120.0 . .
C26A C25A H25A 120.0 . .
C24A C25A H25A 120.0 . .
C30 C26A C25A 112.6(7) . .
C30 C26A C21A 126.7(7) . .
C25A C26A C21A 120.0 . .
O2 C21B C22B 116.6(6) . .
O2 C21B C26B 123.4(6) . .
C22B C21B C26B 120.0 . .
C23B C22B C21B 120.0 . .
C23B C22B C27B 119.3(8) . .
C21B C22B C27B 120.6(8) . .
C22B C23B C24B 120.0 . .
C22B C23B H23B 120.0 . .
C24B C23B H23B 120.0 . .
C23B C24B C25B 120.0 . .
C23B C24B H24B 120.0 . .
C25B C24B H24B 120.0 . .
C26B C25B C24B 120.0 . .
C26B C25B H25B 120.0 . .
C24B C25B H25B 120.0 . .
C25B C26B C21B 120.0 . .
C25B C26B C30 124.4(6) . .
C21B C26B C30 115.6(6) . .
C22A C27A C29A 128.1(16) . .
C22A C27A C28A 116.6(16) . .
C29A C27A C28A 107.5(18) . .
C22A C27A H27A 99.2 . .
C29A C27A H27A 99.2 . .
C28A C27A H27A 99.2 . .
C27A C28A H28D 109.5 . .
C27A C28A H28E 109.5 . .
H28D C28A H28E 109.5 . .
C27A C28A H28F 109.5 . .
H28D C28A H28F 109.5 . .
H28E C28A H28F 109.5 . .
C27A C29A H29A 109.5 . .
C27A C29A H29B 109.5 . .
H29A C29A H29B 109.5 . .
C27A C29A H29C 109.5 . .
H29A C29A H29C 109.5 . .
H29B C29A H29C 109.5 . .
C29B C27B C28B 121.1(13) . .
C29B C27B C22B 116.6(13) . .
C28B C27B C22B 110.8(10) . .
C29B C27B H27B 101.4 . .
C28B C27B H27B 101.4 . .
C22B C27B H27B 101.4 . .
C27B C28B H28A 109.5 . .
C27B C28B H28B 109.5 . .
H28A C28B H28B 109.5 . .
C27B C28B H28C 109.5 . .
H28A C28B H28C 109.5 . .
H28B C28B H28C 109.5 . .
C27B C29B H29D 109.5 . .
C27B C29B H29E 109.5 . .
H29D C29B H29E 109.5 . .
C27B C29B H29F 109.5 . .
H29D C29B H29F 109.5 . .
H29E C29B H29F 109.5 . .
C26A C30 C31 107.5(9) . .
C26A C30 C32B 134.0(10) . .
C31 C30 C32B 110.0(9) . .
C26A C30 C32A 102.5(12) . .
C31 C30 C32A 104.9(10) . .
C32B C30 C32A 42.3(9) . .
C26A C30 C26B 8.4(9) . .
C31 C30 C26B 115.9(8) . .
C32B C30 C26B 127.2(9) . .
C32A C30 C26B 99.6(11) . .
C26A C30 H30 113.6 . .
C31 C30 H30 113.6 . .
C32B C30 H30 73.8 . .
C32A C30 H30 113.6 . .
C26B C30 H30 108.4 . .
C30 C31 H31A 109.5 . .
C30 C31 H31B 109.5 . .
H31A C31 H31B 109.5 . .
C30 C31 H31C 109.5 . .
H31A C31 H31C 109.5 . .
H31B C31 H31C 109.5 . .
C30 C32A H32A 109.5 . .
C30 C32A H32B 109.5 . .
H32A C32A H32B 109.5 . .
C30 C32A H32C 109.5 . .
H32A C32A H32C 109.5 . .
H32B C32A H32C 109.5 . .
C30 C32B H32D 109.5 . .
C30 C32B H32E 109.5 . .
H32D C32B H32E 109.5 . .
C30 C32B H32F 109.5 . .
H32D C32B H32F 109.5 . .
H32E C32B H32F 109.5 . .

loop_
_geom_bond_atom_site_label_1
_geom_bond_atom_site_label_2
_geom_bond_distance
_geom_bond_site_symmetry_2
Co1 N1 1.926(4) 16_655
Co1 N1 1.926(4) 15_565
Co1 N1 1.926(4) .
Co1 N1 1.926(4) 2_665
Co1 Cl2 2.098(6) .
Co1 Cl1 2.199(4) .
O1 C3 1.380(6) .
O1 C9 1.405(7) .
O2 C21B 1.274(7) .
O2 C4 1.371(6) .
O2 C21A 1.476(8) .
N1 C8 1.368(6) 16_655
N1 C7 1.378(6) .
N2 C8 1.322(7) .
N2 C7 1.325(7) .
C1 C6 1.374(7) .
C1 C2 1.417(7) .
C1 C8 1.451(7) 16_655
C2 C3 1.360(7) .
C2 H2 0.9500 .
C3 C4 1.405(8) .
C4 C5 1.385(7) .
C5 C6 1.396(7) .
C5 H5 0.9500 .
C6 C7 1.441(7) .
C8 N1 1.368(6) 15_565
C8 C1 1.451(7) 15_565
C9 C14 1.371(9) .
C9 C10 1.397(9) .
C10 C11 1.389(9) .
C10 C15 1.528(10) .
C11 C12 1.323(13) .
C11 H11 0.9500 .
C12 C13 1.413(15) .
C12 H12 0.9500 .
C13 C14 1.390(12) .
C13 H13 0.9500 .
C14 C18 1.513(12) .
C15 C16 1.506(9) .
C15 C17 1.557(10) .
C15 H15 1.0000 .
C16 H16A 0.9800 .
C16 H16B 0.9800 .
C16 H16C 0.9800 .
C17 H17A 0.9800 .
C17 H17B 0.9800 .
C17 H17C 0.9800 .
C18 C20 1.472(12) .
C18 C19 1.502(12) .
C18 H18 1.0000 .
C19 H19A 0.9800 .
C19 H19B 0.9800 .
C19 H19C 0.9800 .
C20 H20A 0.9800 .
C20 H20B 0.9800 .
C20 H20C 0.9800 .
C21A C22A 1.3900 .
C21A C26A 1.3900 .
C22A C23A 1.3900 .
C22A C27A 1.495(9) .
C23A C24A 1.3900 .
C23A H23A 0.9500 .
C24A C25A 1.3900 .
C24A H24A 0.9500 .
C25A C26A 1.3900 .
C25A H25A 0.9500 .
C26A C30 1.348(7) .
C21B C22B 1.3900 .
C21B C26B 1.3900 .
C22B C23B 1.3900 .
C22B C27B 1.501(9) .
C23B C24B 1.3900 .
C23B H23B 0.9500 .
C24B C25B 1.3900 .
C24B H24B 0.9500 .
C25B C26B 1.3900 .
C25B H25B 0.9500 .
C26B C30 1.644(8) .
C27A C29A 1.508(10) .
C27A C28A 1.513(10) .
C27A H27A 1.0000 .
C28A H28D 0.9800 .
C28A H28E 0.9800 .
C28A H28F 0.9800 .
C29A H29A 0.9800 .
C29A H29B 0.9800 .
C29A H29C 0.9800 .
C27B C29B 1.481(10) .
C27B C28B 1.489(9) .
C27B H27B 1.0000 .
C28B H28A 0.9800 .
C28B H28B 0.9800 .
C28B H28C 0.9800 .
C29B H29D 0.9800 .
C29B H29E 0.9800 .
C29B H29F 0.9800 .
C30 C31 1.494(11) .
C30 C32B 1.518(9) .
C30 C32A 1.535(9) .
C30 H30 1.0000 .
C31 H31A 0.9800 .
C31 H31B 0.9800 .
C31 H31C 0.9800 .
C32A H32A 0.9800 .
C32A H32B 0.9800 .
C32A H32C 0.9800 .
C32B H32D 0.9800 .
C32B H32E 0.9800 .
C32B H32F 0.9800 .

loop_
_geom_torsion_atom_site_label_1
_geom_torsion_atom_site_label_2
_geom_torsion_atom_site_label_3
_geom_torsion_atom_site_label_4
_geom_torsion
_geom_torsion_site_symmetry_1
_geom_torsion_site_symmetry_4
N1 Co1 N1 C8 3.6(5) 16_655 16_655
N1 Co1 N1 C8 -175.0(3) 15_565 16_655
N1 Co1 N1 C8 -85.7(4) 2_665 16_655
Cl2 Co1 N1 C8 94.3(4) . 16_655
Cl1 Co1 N1 C8 -85.7(4) . 16_655
N1 Co1 N1 C7 176.1(3) 16_655 .
N1 Co1 N1 C7 -2.5(5) 15_565 .
N1 Co1 N1 C7 86.8(4) 2_665 .
Cl2 Co1 N1 C7 -93.2(4) . .
Cl1 Co1 N1 C7 86.8(4) . .
C6 C1 C2 C3 -0.7(8) . .
C8 C1 C2 C3 172.7(6) 16_655 .
C1 C2 C3 O1 -177.5(5) . .
C1 C2 C3 C4 -1.0(9) . .
C9 O1 C3 C2 1.3(8) . .
C9 O1 C3 C4 -175.4(5) . .
C21B O2 C4 C5 9.0(9) . .
C21A O2 C4 C5 2.7(9) . .
C21B O2 C4 C3 -172.1(6) . .
C21A O2 C4 C3 -178.4(6) . .
C2 C3 C4 O2 -176.1(6) . .
O1 C3 C4 O2 0.8(8) . .
C2 C3 C4 C5 2.9(10) . .
O1 C3 C4 C5 179.8(5) . .
O2 C4 C5 C6 176.0(6) . .
C3 C4 C5 C6 -2.9(9) . .
C2 C1 C6 C5 0.6(9) . .
C8 C1 C6 C5 -174.4(5) 16_655 .
C2 C1 C6 C7 173.8(5) . .
C8 C1 C6 C7 -1.1(6) 16_655 .
C4 C5 C6 C1 1.3(9) . .
C4 C5 C6 C7 -170.3(6) . .
C8 N2 C7 N1 -2.0(9) . .
C8 N2 C7 C6 174.5(5) . .
C8 N1 C7 N2 175.9(5) 16_655 .
Co1 N1 C7 N2 2.2(8) . .
C8 N1 C7 C6 -0.9(6) 16_655 .
Co1 N1 C7 C6 -174.6(4) . .
C1 C6 C7 N2 -175.8(5) . .
C5 C6 C7 N2 -3.2(9) . .
C1 C6 C7 N1 1.2(6) . .
C5 C6 C7 N1 173.8(6) . .
C7 N2 C8 N1 3.3(9) . 15_565
C7 N2 C8 C1 -175.1(5) . 15_565
C3 O1 C9 C14 -99.5(6) . .
C3 O1 C9 C10 86.3(6) . .
C14 C9 C10 C11 1.3(9) . .
O1 C9 C10 C11 174.9(5) . .
C14 C9 C10 C15 -176.9(6) . .
O1 C9 C10 C15 -3.3(8) . .
C9 C10 C11 C12 0.1(10) . .
C15 C10 C11 C12 178.3(7) . .
C10 C11 C12 C13 -0.6(13) . .
C11 C12 C13 C14 -0.3(13) . .
C10 C9 C14 C13 -2.2(10) . .
O1 C9 C14 C13 -175.9(6) . .
C10 C9 C14 C18 178.4(6) . .
O1 C9 C14 C18 4.7(9) . .
C12 C13 C14 C9 1.6(11) . .
C12 C13 C14 C18 -179.0(7) . .
C11 C10 C15 C16 -102.2(7) . .
C9 C10 C15 C16 75.9(7) . .
C11 C10 C15 C17 20.5(9) . .
C9 C10 C15 C17 -161.4(6) . .
C9 C14 C18 C20 -84.2(9) . .
C13 C14 C18 C20 96.4(10) . .
C9 C14 C18 C19 152.2(9) . .
C13 C14 C18 C19 -27.1(12) . .
C21B O2 C21A C22A 26(8) . .
C4 O2 C21A C22A 95.2(9) . .
C21B O2 C21A C26A -155(9) . .
C4 O2 C21A C26A -85.8(8) . .
C26A C21A C22A C23A 0.0 . .
O2 C21A C22A C23A 178.9(11) . .
C26A C21A C22A C27A -179.4(11) . .
O2 C21A C22A C27A -0.4(12) . .
C21A C22A C23A C24A 0.0 . .
C27A C22A C23A C24A 179.3(13) . .
C22A C23A C24A C25A 0.0 . .
C23A C24A C25A C26A 0.0 . .
C24A C25A C26A C30 171.4(11) . .
C24A C25A C26A C21A 0.0 . .
C22A C21A C26A C30 -170.1(13) . .
O2 C21A C26A C30 10.9(11) . .
C22A C21A C26A C25A 0.0 . .
O2 C21A C26A C25A -179.1(10) . .
C4 O2 C21B C22B 95.7(7) . .
C21A O2 C21B C22B -151(9) . .
C4 O2 C21B C26B -84.1(8) . .
C21A O2 C21B C26B 29(8) . .
O2 C21B C22B C23B -179.8(10) . .
C26B C21B C22B C23B 0.0 . .
O2 C21B C22B C27B -1.4(10) . .
C26B C21B C22B C27B 178.4(9) . .
C21B C22B C23B C24B 0.0 . .
C27B C22B C23B C24B -178.4(9) . .
C22B C23B C24B C25B 0.0 . .
C23B C24B C25B C26B 0.0 . .
C24B C25B C26B C21B 0.0 . .
C24B C25B C26B C30 -178.0(9) . .
O2 C21B C26B C25B 179.8(11) . .
C22B C21B C26B C25B 0.0 . .
O2 C21B C26B C30 -2.0(8) . .
C22B C21B C26B C30 178.2(9) . .
C21A C22A C27A C29A -149.9(19) . .
C23A C22A C27A C29A 31(2) . .
C21A C22A C27A C28A 65(2) . .
C23A C22A C27A C28A -114.5(19) . .
C23B C22B C27B C29B 74.0(16) . .
C21B C22B C27B C29B -104.4(15) . .
C23B C22B C27B C28B -69.8(14) . .
C21B C22B C27B C28B 111.8(12) . .
C25A C26A C30 C31 75.3(9) . .
C21A C26A C30 C31 -114.1(10) . .
C25A C26A C30 C32B -68.1(15) . .
C21A C26A C30 C32B 102.6(14) . .
C25A C26A C30 C32A -35.0(12) . .
C21A C26A C30 C32A 135.6(12) . .
C25A C26A C30 C26B -106(4) . .
C21A C26A C30 C26B 65(4) . .
C25B C26B C30 C26A 75(4) . .
C21B C26B C30 C26A -103(4) . .
C25B C26B C30 C31 76.2(10) . .
C21B C26B C30 C31 -101.9(8) . .
C25B C26B C30 C32B -71.3(14) . .
C21B C26B C30 C32B 110.6(11) . .
C25B C26B C30 C32A -35.6(13) . .
C21B C26B C30 C32A 146.3(10) . .
